data_1556479
loop_
_publ_author_name
'Koch, A.'
'Krieck, S.'
'Gorls, H.'
'Westerhausen, M.'

_publ_section_title
;
 Reduction of Bromo- and Iodo-2,6-bis(diphenylphosphanylmethyl)benzene
 with Magnesium and Calcium
;
_journal_name_full Inorganics
_journal_page_first 39
_journal_paper_doi 10.3390/inorganics4040039
_journal_volume 4
_journal_year 2016
_chemical_formula_moiety 'C32 H27 Br P2'
_chemical_formula_sum 'C32 H27 Br P2'
_chemical_formula_weight 553.39
_space_group_IT_number 2
_space_group_name_Hall '-P 1'
_space_group_name_H-M_alt 'P -1'
_symmetry_cell_setting triclinic
_symmetry_space_group_name_Hall '-P 1'
_symmetry_space_group_name_H-M 'P -1'
_atom_sites_solution_hydrogens difmap
_atom_sites_solution_primary direct
_atom_sites_solution_secondary difmap
_cell_angle_alpha 104.318(2)
_cell_angle_beta 106.891(2)
_cell_angle_gamma 95.661(2)
_cell_formula_units_Z 2
_cell_length_a 9.3025(3)
_cell_length_b 10.1879(4)
_cell_length_c 15.2499(6)
_cell_measurement_reflns_used 14817
_cell_measurement_temperature 133(2)
_cell_measurement_theta_max 27.65
_cell_measurement_theta_min 2.31
_cell_volume 1317.12(9)
_computing_cell_refinement DENZO
_computing_data_collection COLLECT
_computing_data_reduction DENZO
_computing_molecular_graphics SHELXTL/PC
_computing_publication_material SHELXL-97
_computing_structure_refinement 'SHELXL-97 (Sheldrick, 2008)'
_computing_structure_solution 'SHELXS-97 (Sheldrick, 2008)'
_diffrn_ambient_temperature 133(2)
_diffrn_measured_fraction_theta_full 0.976
_diffrn_measured_fraction_theta_max 0.976
_diffrn_measurement_device_type KappaCCD
_diffrn_measurement_method 'phi- + omega-scan'
_diffrn_radiation_monochromator graphite
_diffrn_radiation_source 'fine-focus sealed tube'
_diffrn_radiation_type MoK\a
_diffrn_radiation_wavelength 0.71073
_diffrn_reflns_av_R_equivalents 0.0318
_diffrn_reflns_av_sigmaI/netI 0.0417
_diffrn_reflns_limit_h_max 12
_diffrn_reflns_limit_h_min -12
_diffrn_reflns_limit_k_max 13
_diffrn_reflns_limit_k_min -13
_diffrn_reflns_limit_l_max 18
_diffrn_reflns_limit_l_min -19
_diffrn_reflns_number 14817
_diffrn_reflns_theta_full 27.65
_diffrn_reflns_theta_max 27.65
_diffrn_reflns_theta_min 2.31
_exptl_absorpt_coefficient_mu 1.701
_exptl_absorpt_correction_T_max 0.7456
_exptl_absorpt_correction_T_min 0.6317
_exptl_absorpt_correction_type multi-scan
_exptl_absorpt_process_details 'SADABS, Bruker-AXS, 2002'
_exptl_crystal_colour colourless
_exptl_crystal_density_diffrn 1.395
_exptl_crystal_density_method 'not measured'
_exptl_crystal_description prism
_exptl_crystal_F_000 568
_exptl_crystal_size_max 0.048
_exptl_crystal_size_mid 0.042
_exptl_crystal_size_min 0.038
_refine_diff_density_max 0.408
_refine_diff_density_min -0.411
_refine_diff_density_rms 0.068
_refine_ls_extinction_method none
_refine_ls_goodness_of_fit_ref 1.064
_refine_ls_hydrogen_treatment refall
_refine_ls_matrix_type full
_refine_ls_number_parameters 424
_refine_ls_number_reflns 5981
_refine_ls_number_restraints 0
_refine_ls_restrained_S_all 1.064
_refine_ls_R_factor_all 0.0494
_refine_ls_R_factor_gt 0.0380
_refine_ls_shift/su_max 0.001
_refine_ls_shift/su_mean 0.000
_refine_ls_structure_factor_coef Fsqd
_refine_ls_weighting_details 'calc w=1/[\s^2^(Fo^2^)+(0.0182P)^2^+1.6553P] where P=(Fo^2^+2Fc^2^)/3'
_refine_ls_weighting_scheme calc
_refine_ls_wR_factor_gt 0.0806
_refine_ls_wR_factor_ref 0.0863
_reflns_number_gt 5142
_reflns_number_total 5981
_reflns_threshold_expression >2sigma(I)
_cod_data_source_file inorganics-2016-4-39.cif
_cod_data_source_block FO5472
_cod_original_cell_volume 1317.12(8)
_cod_database_code 1556479

loop_
_symmetry_equiv_pos_as_xyz
'x, y, z'
'-x, -y, -z'

loop_
_atom_site_label
_atom_site_type_symbol
_atom_site_fract_x
_atom_site_fract_y
_atom_site_fract_z
_atom_site_U_iso_or_equiv
_atom_site_adp_type
_atom_site_occupancy
_atom_site_symmetry_multiplicity
_atom_site_calc_flag
_atom_site_refinement_flags
_atom_site_disorder_assembly
_atom_site_disorder_group
Br1 Br 0.21403(3) 0.26044(3) 0.264453(18) 0.02939(8) Uani 1 1 d . . .
P1 P 0.29852(8) 0.20225(7) 0.52580(5) 0.02716(15) Uani 1 1 d . . .
P2 P 0.44307(7) 0.29732(6) 0.10849(4) 0.02181(13) Uani 1 1 d . . .
C1 C 0.4232(3) 0.2566(2) 0.32922(17) 0.0220(5) Uani 1 1 d . . .
C2 C 0.5130(3) 0.2079(2) 0.27307(17) 0.0226(5) Uani 1 1 d . . .
C3 C 0.6655(3) 0.2075(3) 0.32230(19) 0.0262(5) Uani 1 1 d . . .
H3 H 0.731(3) 0.179(3) 0.287(2) 0.033(8) Uiso 1 1 d . . .
C4 C 0.7225(3) 0.2493(3) 0.4207(2) 0.0302(6) Uani 1 1 d . . .
H4 H 0.822(3) 0.246(3) 0.451(2) 0.035(8) Uiso 1 1 d . . .
C5 C 0.6291(3) 0.2940(3) 0.47382(19) 0.0283(5) Uani 1 1 d . . .
H5 H 0.666(3) 0.323(3) 0.542(2) 0.036(8) Uiso 1 1 d . . .
C6 C 0.4765(3) 0.2988(2) 0.42872(17) 0.0230(5) Uani 1 1 d . . .
C7 C 0.4529(3) 0.1552(2) 0.16581(17) 0.0230(5) Uani 1 1 d . . .
H7B H 0.516(3) 0.095(3) 0.1446(19) 0.024(7) Uiso 1 1 d . . .
H7A H 0.350(3) 0.102(3) 0.143(2) 0.028(7) Uiso 1 1 d . . .
C8 C 0.3785(3) 0.3470(3) 0.48912(19) 0.0261(5) Uani 1 1 d . . .
H8B H 0.295(3) 0.380(3) 0.454(2) 0.034(8) Uiso 1 1 d . . .
H8A H 0.436(3) 0.420(3) 0.545(2) 0.034(8) Uiso 1 1 d . . .
C9 C 0.4587(3) 0.2140(2) 0.63393(18) 0.0254(5) Uani 1 1 d . . .
C10 C 0.5297(3) 0.1003(3) 0.6388(2) 0.0292(6) Uani 1 1 d . . .
H10 H 0.494(3) 0.021(3) 0.590(2) 0.031(7) Uiso 1 1 d . . .
C11 C 0.6523(3) 0.1062(3) 0.7186(2) 0.0348(6) Uani 1 1 d . . .
H11 H 0.698(4) 0.040(3) 0.718(2) 0.048(10) Uiso 1 1 d . . .
C12 C 0.7054(3) 0.2240(3) 0.7954(2) 0.0326(6) Uani 1 1 d . . .
H12 H 0.783(3) 0.226(3) 0.846(2) 0.029(7) Uiso 1 1 d . . .
C13 C 0.6360(3) 0.3375(3) 0.7923(2) 0.0320(6) Uani 1 1 d . . .
H13 H 0.668(3) 0.419(3) 0.843(2) 0.039(8) Uiso 1 1 d . . .
C14 C 0.5142(3) 0.3328(3) 0.71268(19) 0.0281(5) Uani 1 1 d . . .
H14 H 0.468(3) 0.410(3) 0.712(2) 0.030(7) Uiso 1 1 d . . .
C15 C 0.1655(3) 0.2823(3) 0.58136(18) 0.0290(5) Uani 1 1 d . . .
C16 C 0.0654(3) 0.1946(4) 0.6034(2) 0.0379(7) Uani 1 1 d . . .
H16 H 0.066(3) 0.106(3) 0.584(2) 0.031(8) Uiso 1 1 d . . .
C17 C -0.0355(3) 0.2458(4) 0.6484(2) 0.0488(9) Uani 1 1 d . . .
H17 H -0.100(4) 0.183(4) 0.658(3) 0.066(11) Uiso 1 1 d . . .
C18 C -0.0404(3) 0.3838(4) 0.6708(2) 0.0445(8) Uani 1 1 d . . .
H18 H -0.104(4) 0.417(3) 0.697(3) 0.055(10) Uiso 1 1 d . . .
C19 C 0.0538(3) 0.4711(4) 0.6478(2) 0.0457(8) Uani 1 1 d . . .
H19 H 0.053(4) 0.563(4) 0.663(3) 0.052(10) Uiso 1 1 d . . .
C20 C 0.1572(3) 0.4204(3) 0.6036(2) 0.0406(7) Uani 1 1 d . . .
H20 H 0.218(4) 0.482(3) 0.592(2) 0.052(10) Uiso 1 1 d . . .
C21 C 0.6330(3) 0.3298(2) 0.09668(17) 0.0227(5) Uani 1 1 d . . .
C22 C 0.6883(3) 0.4637(3) 0.09992(19) 0.0299(5) Uani 1 1 d . . .
H22 H 0.630(3) 0.531(3) 0.112(2) 0.034(8) Uiso 1 1 d . . .
C23 C 0.8279(3) 0.4973(3) 0.0877(2) 0.0356(6) Uani 1 1 d . . .
H23 H 0.861(3) 0.587(3) 0.0922(19) 0.025(7) Uiso 1 1 d . . .
C24 C 0.9165(3) 0.3983(3) 0.0747(2) 0.0372(7) Uani 1 1 d . . .
H24 H 1.007(3) 0.420(3) 0.066(2) 0.037(8) Uiso 1 1 d . . .
C25 C 0.8634(3) 0.2652(3) 0.0722(2) 0.0359(6) Uani 1 1 d . . .
H25 H 0.914(4) 0.200(3) 0.062(2) 0.046(9) Uiso 1 1 d . . .
C26 C 0.7237(3) 0.2299(3) 0.0822(2) 0.0291(5) Uani 1 1 d . . .
H26 H 0.687(3) 0.136(3) 0.082(2) 0.034(8) Uiso 1 1 d . . .
C27 C 0.3253(3) 0.1964(2) -0.01404(17) 0.0216(5) Uani 1 1 d . . .
C28 C 0.1742(3) 0.1397(3) -0.02832(19) 0.0266(5) Uani 1 1 d . . .
H28 H 0.141(3) 0.148(3) 0.024(2) 0.038(8) Uiso 1 1 d . . .
C29 C 0.0751(3) 0.0693(3) -0.1186(2) 0.0306(6) Uani 1 1 d . . .
H29 H -0.022(3) 0.031(3) -0.126(2) 0.039(8) Uiso 1 1 d . . .
C30 C 0.1236(3) 0.0547(3) -0.1975(2) 0.0320(6) Uani 1 1 d . . .
H30 H 0.060(3) 0.007(3) -0.257(2) 0.038(8) Uiso 1 1 d . . .
C31 C 0.2720(3) 0.1125(3) -0.18550(19) 0.0301(6) Uani 1 1 d . . .
H31 H 0.305(3) 0.107(3) -0.2356(19) 0.023(7) Uiso 1 1 d . . .
C32 C 0.3725(3) 0.1818(2) -0.09434(18) 0.0241(5) Uani 1 1 d . . .
H32 H 0.468(3) 0.219(3) -0.086(2) 0.028(7) Uiso 1 1 d . . .

loop_
_atom_site_aniso_label
_atom_site_aniso_U_11
_atom_site_aniso_U_22
_atom_site_aniso_U_33
_atom_site_aniso_U_23
_atom_site_aniso_U_13
_atom_site_aniso_U_12
Br1 0.02255(13) 0.04095(16) 0.02653(14) 0.00849(11) 0.01044(10) 0.01012(10)
P1 0.0304(3) 0.0271(3) 0.0231(3) 0.0025(3) 0.0134(3) -0.0005(3)
P2 0.0233(3) 0.0229(3) 0.0235(3) 0.0068(2) 0.0130(2) 0.0073(2)
C1 0.0209(11) 0.0224(11) 0.0242(12) 0.0072(9) 0.0096(9) 0.0034(9)
C2 0.0239(12) 0.0221(11) 0.0246(12) 0.0069(9) 0.0123(10) 0.0031(9)
C3 0.0253(12) 0.0285(13) 0.0288(13) 0.0068(10) 0.0157(11) 0.0059(10)
C4 0.0219(13) 0.0394(15) 0.0310(14) 0.0124(12) 0.0092(11) 0.0064(11)
C5 0.0281(13) 0.0351(14) 0.0210(13) 0.0068(11) 0.0084(10) 0.0036(10)
C6 0.0264(12) 0.0238(11) 0.0226(12) 0.0076(9) 0.0130(10) 0.0043(9)
C7 0.0248(12) 0.0240(12) 0.0229(12) 0.0057(10) 0.0126(10) 0.0050(10)
C8 0.0306(13) 0.0282(13) 0.0224(13) 0.0049(10) 0.0150(11) 0.0052(10)
C9 0.0292(12) 0.0255(12) 0.0269(13) 0.0076(10) 0.0184(11) 0.0020(10)
C10 0.0383(14) 0.0220(12) 0.0330(14) 0.0060(11) 0.0225(12) 0.0023(11)
C11 0.0376(15) 0.0312(14) 0.0492(18) 0.0196(13) 0.0256(14) 0.0122(12)
C12 0.0291(14) 0.0419(16) 0.0344(15) 0.0177(13) 0.0155(12) 0.0090(12)
C13 0.0343(14) 0.0345(14) 0.0282(14) 0.0055(12) 0.0147(12) 0.0067(11)
C14 0.0322(13) 0.0278(13) 0.0279(13) 0.0053(10) 0.0163(11) 0.0095(11)
C15 0.0211(12) 0.0440(15) 0.0217(12) 0.0099(11) 0.0078(10) 0.0024(10)
C16 0.0271(14) 0.056(2) 0.0414(17) 0.0297(15) 0.0136(12) 0.0092(13)
C17 0.0276(15) 0.087(3) 0.051(2) 0.044(2) 0.0208(14) 0.0130(16)
C18 0.0249(14) 0.087(3) 0.0250(15) 0.0142(15) 0.0127(12) 0.0152(15)
C19 0.0343(16) 0.058(2) 0.0402(18) -0.0014(15) 0.0181(14) 0.0069(14)
C20 0.0351(15) 0.0424(17) 0.0434(18) -0.0002(13) 0.0246(14) 0.0000(13)
C21 0.0227(11) 0.0274(12) 0.0193(12) 0.0069(9) 0.0087(9) 0.0046(9)
C22 0.0314(13) 0.0281(13) 0.0300(14) 0.0094(11) 0.0095(11) 0.0038(11)
C23 0.0329(14) 0.0373(15) 0.0354(16) 0.0144(12) 0.0101(12) -0.0056(12)
C24 0.0226(13) 0.0575(19) 0.0353(16) 0.0212(14) 0.0106(12) 0.0003(12)
C25 0.0270(13) 0.0498(17) 0.0448(17) 0.0240(14) 0.0206(13) 0.0166(13)
C26 0.0272(13) 0.0334(14) 0.0348(15) 0.0150(11) 0.0166(11) 0.0092(11)
C27 0.0209(11) 0.0248(11) 0.0241(12) 0.0103(9) 0.0106(9) 0.0092(9)
C28 0.0235(12) 0.0328(13) 0.0287(13) 0.0111(11) 0.0129(10) 0.0093(10)
C29 0.0214(12) 0.0351(14) 0.0376(15) 0.0153(12) 0.0085(11) 0.0068(10)
C30 0.0311(14) 0.0342(14) 0.0271(14) 0.0118(11) 0.0022(11) 0.0040(11)
C31 0.0352(14) 0.0375(14) 0.0234(13) 0.0128(11) 0.0145(11) 0.0080(11)
C32 0.0240(12) 0.0280(12) 0.0255(13) 0.0108(10) 0.0128(10) 0.0061(10)

loop_
_atom_type_symbol
_atom_type_description
_atom_type_scat_dispersion_real
_atom_type_scat_dispersion_imag
_atom_type_scat_source
C C 0.0033 0.0016 'International Tables Vol C Tables 4.2.6.8 and 6.1.1.4'
H H 0.0000 0.0000 'International Tables Vol C Tables 4.2.6.8 and 6.1.1.4'
P P 0.1023 0.0942 'International Tables Vol C Tables 4.2.6.8 and 6.1.1.4'
Br Br -0.2901 2.4595 'International Tables Vol C Tables 4.2.6.8 and 6.1.1.4'

loop_
_geom_angle_atom_site_label_1
_geom_angle_atom_site_label_2
_geom_angle_atom_site_label_3
_geom_angle
_geom_angle_site_symmetry_1
_geom_angle_site_symmetry_3
C15 P1 C9 99.98(11) . .
C15 P1 C8 100.94(12) . .
C9 P1 C8 99.43(12) . .
C21 P2 C27 102.24(10) . .
C21 P2 C7 103.62(11) . .
C27 P2 C7 98.57(11) . .
C6 C1 C2 123.6(2) . .
C6 C1 Br1 118.59(17) . .
C2 C1 Br1 117.82(18) . .
C3 C2 C1 116.5(2) . .
C3 C2 C7 120.0(2) . .
C1 C2 C7 123.5(2) . .
C4 C3 C2 121.5(2) . .
C4 C3 H3 119.5(18) . .
C2 C3 H3 119.0(18) . .
C3 C4 C5 120.3(2) . .
C3 C4 H4 119.9(19) . .
C5 C4 H4 119.8(19) . .
C4 C5 C6 120.9(2) . .
C4 C5 H5 121.7(18) . .
C6 C5 H5 117.4(17) . .
C1 C6 C5 117.2(2) . .
C1 C6 C8 123.5(2) . .
C5 C6 C8 119.2(2) . .
C2 C7 P2 112.30(16) . .
C2 C7 H7B 108.9(16) . .
P2 C7 H7B 110.3(16) . .
C2 C7 H7A 111.9(16) . .
P2 C7 H7A 106.1(16) . .
H7B C7 H7A 107(2) . .
C6 C8 P1 110.58(17) . .
C6 C8 H8B 110.3(18) . .
P1 C8 H8B 108.0(17) . .
C6 C8 H8A 111.2(17) . .
P1 C8 H8A 108.6(18) . .
H8B C8 H8A 108(2) . .
C10 C9 C14 117.7(2) . .
C10 C9 P1 119.14(19) . .
C14 C9 P1 123.12(19) . .
C11 C10 C9 120.7(3) . .
C11 C10 H10 119.6(18) . .
C9 C10 H10 119.6(18) . .
C12 C11 C10 120.8(3) . .
C12 C11 H11 120(2) . .
C10 C11 H11 120(2) . .
C11 C12 C13 119.4(3) . .
C11 C12 H12 119.8(18) . .
C13 C12 H12 120.8(19) . .
C12 C13 C14 120.2(3) . .
C12 C13 H13 121.8(19) . .
C14 C13 H13 118.0(19) . .
C13 C14 C9 121.2(2) . .
C13 C14 H14 119.1(17) . .
C9 C14 H14 119.7(17) . .
C20 C15 C16 117.7(3) . .
C20 C15 P1 125.9(2) . .
C16 C15 P1 116.5(2) . .
C17 C16 C15 120.8(3) . .
C17 C16 H16 122.4(19) . .
C15 C16 H16 116.7(19) . .
C18 C17 C16 120.5(3) . .
C18 C17 H17 123(2) . .
C16 C17 H17 116(2) . .
C19 C18 C17 119.8(3) . .
C19 C18 H18 119(2) . .
C17 C18 H18 122(2) . .
C18 C19 C20 120.0(3) . .
C18 C19 H19 121(2) . .
C20 C19 H19 119(2) . .
C15 C20 C19 121.3(3) . .
C15 C20 H20 122(2) . .
C19 C20 H20 116(2) . .
C22 C21 C26 118.1(2) . .
C22 C21 P2 116.89(18) . .
C26 C21 P2 125.01(19) . .
C23 C22 C21 121.3(3) . .
C23 C22 H22 120.5(18) . .
C21 C22 H22 118.3(18) . .
C24 C23 C22 119.9(3) . .
C24 C23 H23 121.8(17) . .
C22 C23 H23 118.1(17) . .
C23 C24 C25 119.4(3) . .
C23 C24 H24 120.0(18) . .
C25 C24 H24 120.6(19) . .
C26 C25 C24 121.2(3) . .
C26 C25 H25 117(2) . .
C24 C25 H25 122(2) . .
C25 C26 C21 120.1(3) . .
C25 C26 H26 121.3(17) . .
C21 C26 H26 118.5(17) . .
C32 C27 C28 117.9(2) . .
C32 C27 P2 124.56(18) . .
C28 C27 P2 117.31(18) . .
C29 C28 C27 121.3(2) . .
C29 C28 H28 119.4(18) . .
C27 C28 H28 119.2(19) . .
C28 C29 C30 120.2(2) . .
C28 C29 H29 119.7(19) . .
C30 C29 H29 120.1(19) . .
C29 C30 C31 119.6(3) . .
C29 C30 H30 120.7(19) . .
C31 C30 H30 119.6(19) . .
C30 C31 C32 120.1(2) . .
C30 C31 H31 121.4(17) . .
C32 C31 H31 118.5(17) . .
C31 C32 C27 120.8(2) . .
C31 C32 H32 120.8(18) . .
C27 C32 H32 118.4(18) . .

loop_
_geom_bond_atom_site_label_1
_geom_bond_atom_site_label_2
_geom_bond_distance
_geom_bond_site_symmetry_2
Br1 C1 1.918(2) .
P1 C15 1.839(3) .
P1 C9 1.842(3) .
P1 C8 1.864(3) .
P2 C21 1.833(2) .
P2 C27 1.840(2) .
P2 C7 1.864(2) .
C1 C6 1.390(3) .
C1 C2 1.402(3) .
C2 C3 1.400(3) .
C2 C7 1.500(3) .
C3 C4 1.375(4) .
C3 H3 0.94(3) .
C4 C5 1.386(4) .
C4 H4 0.91(3) .
C5 C6 1.398(3) .
C5 H5 0.96(3) .
C6 C8 1.508(3) .
C7 H7B 0.95(3) .
C7 H7A 0.97(3) .
C8 H8B 0.95(3) .
C8 H8A 0.95(3) .
C9 C10 1.395(4) .
C9 C14 1.404(3) .
C10 C11 1.389(4) .
C10 H10 0.91(3) .
C11 C12 1.382(4) .
C11 H11 0.83(3) .
C12 C13 1.383(4) .
C12 H12 0.88(3) .
C13 C14 1.386(4) .
C13 H13 0.94(3) .
C14 H14 0.93(3) .
C15 C20 1.378(4) .
C15 C16 1.394(4) .
C16 C17 1.385(4) .
C16 H16 0.88(3) .
C17 C18 1.371(5) .
C17 H17 0.90(4) .
C18 C19 1.365(5) .
C18 H18 0.86(4) .
C19 C20 1.396(4) .
C19 H19 0.91(3) .
C20 H20 0.89(3) .
C21 C22 1.393(3) .
C21 C26 1.402(3) .
C22 C23 1.387(4) .
C22 H22 0.93(3) .
C23 C24 1.377(4) .
C23 H23 0.92(3) .
C24 C25 1.384(4) .
C24 H24 0.90(3) .
C25 C26 1.376(4) .
C25 H25 0.86(3) .
C26 H26 0.98(3) .
C27 C32 1.396(3) .
C27 C28 1.398(3) .
C28 C29 1.379(4) .
C28 H28 0.92(3) .
C29 C30 1.384(4) .
C29 H29 0.91(3) .
C30 C31 1.387(4) .
C30 H30 0.91(3) .
C31 C32 1.391(4) .
C31 H31 0.90(3) .
C32 H32 0.89(3) .
